data_1528813
loop_
_publ_author_name
'Rastsvetaeva, R.K.'
'Chukanov, N.V.'
'Ivanova, A.G.'

_publ_section_title
;
 Crystal structure of a new ten-layer feldspathoid of the cancrinite group
;
_journal_name_full Kristallografiya
_journal_page_first 223
_journal_page_last 230
_journal_volume 54
_journal_year 2009
_chemical_formula_sum 'C0.36 Al30 Ca11.415 Cl1.56 K9.789 Na18.423 O154.74 S5.45 Si30'
_chemical_name_systematic
;
(Ca0.5 Na0.5)24 K10 (Si0.5 Al0.5)60 O120 (S O4)5.6 Cl1.5 (C O3)0.4 (H2 O)11
;
_space_group_IT_number 143
_symmetry_space_group_name_Hall 'P 3'
_symmetry_space_group_name_H-M 'P 3'
_cell_angle_alpha 90
_cell_angle_beta 90
_cell_angle_gamma 120
_cell_formula_units_Z 1
_cell_length_a 12.847
_cell_length_b 12.847
_cell_length_c 26.461
_cell_volume 3782.164
_citation_journal_id_ASTM KRISAJ
_cod_data_source_file Rastsvetaeva_KRISAJ_2009_1715.cif
_cod_data_source_block Al30C0.36Ca11.415Cl1.56K9.789Na18.423O154.74S5.45Si30
_cod_original_formula_sum
;
Al30 C0.36 Ca11.415 Cl1.56 K9.789 Na18.423 O154.74 S5.45 Si30
;
_cod_database_code 1528813

loop_
_symmetry_equiv_pos_as_xyz
x,y,z
-y,x-y,z
-x+y,-x,z

loop_
_atom_site_label
_atom_site_type_symbol
_atom_site_fract_x
_atom_site_fract_y
_atom_site_fract_z
_atom_site_occupancy
_atom_site_U_iso_or_equiv
O27 O-2 0.244 0.123 0.2107 1 0.0
O60 O-2 0.6667 0.3333 0.192 0.5 0.0
Al17 Al+3 0.6661 0.0811 0.9009 0.5 0.0
O17 O-2 0.117 0.233 0.402 1 0.0
Si8 Si+4 -0.001 0.2547 0.5998 0.5 0.0
O31 O-2 0.121 0.25 0.0093 1 0.0
O56 O-2 0.606 0.208 0.767 0.92 0.0
Al3 Al+3 -0.0029 0.253 0.1989 0.5 0.0
Al18 Al+3 0.6648 0.0818 0.2982 0.5 0.0
O3 O-2 0.104 0.224 0.602 1 0.0
Ca14 Ca+2 0 0 0.3908 0.45 0.0
O15 O-2 0.008 0.678 0.2523 1 0.0
O53 O-2 0.566 0.365 0.385 0.45 0.0
C2 C+4 0.6667 0.3333 0.615 0.13 0.0
S1 S+6 0.3333 0.6667 0.384 0.83 0.0
O48 O-2 0.389 0.601 0.835 1 0.0
Si15 Si+4 0.6646 0.0795 0.1013 0.5 0.0
Na11 Na+1 0.6667 0.3333 0.2792 0.5 0.0
O57 O-2 0.6667 0.3333 0.85 0.94 0.0
Al15 Al+3 0.6646 0.0795 0.1013 0.5 0.0
Si12 Si+4 0.4091 0.0821 0.9007 0.5 0.0
O16 O-2 -0.017 0.331 0.8493 1 0.0
O44 O-2 0.3333 0.6667 0.325 0.5 0.0
Ca7 Ca+2 0 0 0.7624 0.15 0.0
O20 O-2 0.251 0.124 0.7953 1 0.0
Na18 Na+1 0 0 0.3586 0.55 0.0
O67 O-2 0.095 0.161 0.302 0.5 0.0
Si1 Si+4 -0.0021 0.2496 0.0001 0.5 0.0
C1 C+4 0.3333 0.6667 0.983 0.23 0.0
Al13 Al+3 0.3381 0.4188 0.5007 0.5 0.0
O10 O-2 -0.01 0.322 0.1518 1 0.0
O36 O-2 0.536 0.457 0.8888 1 0.0
O49 O-2 0.3333 0.6667 0.758 1 0.0
O47 O-2 0.3333 0.6667 0.078 0.54 0.0
O21 O-2 0.247 0.118 0.4127 1 0.0
Al7 Al+3 0.2515 0.2519 0.8002 0.5 0.0
O22 O-2 0 0.659 0.6511 1 0.0
O4 O-2 0.466 0.241 0.1001 1 0.0
Si6 Si+4 -0.0023 0.2524 0.3994 0.5 0.0
O64 O-2 0.649 0.35 -0.011 0.33 0.0
O23 O-2 0.342 0.336 0.8472 1 0.0
K4 K+1 0.2206 0.439 0.3 0.323 0.0
K1 K+1 0.4448 0.2229 0.6982 0.94 0.0
O33 O-2 0.458 0.54 0.6942 1 0.0
O39 O-2 0.54 0.468 0.1006 1 0.0
Cl4 Cl-1 0.6667 0.3333 0.579 0.22 0.0
O35 O-2 0.23 0.447 0.7023 1 0.0
O41 O-2 0.397 0.603 0.378 0.5 0.0
Al19 Al+3 0.0838 0.4062 0.5012 0.5 0.0
Si7 Si+4 0.2515 0.2519 0.8002 0.5 0.0
Si14 Si+4 0.4053 0.0816 0.2977 0.5 0.0
O51 O-2 0.3333 0.6667 0.958 0.6 0.0
Al11 Al+3 0.4104 0.0869 0.0993 0.5 0.0
O29 O-2 0.219 0.107 0.0013 1 0.0
S7 S+6 0.6667 0.3333 0.795 0.91 0.0
O24 O-2 0 0.325 0.55 1 0.0
Ca15 Ca+2 0 0 0.5771 0.24 0.0
Cl3 Cl-1 0.6667 0.3333 0.594 0.64 0.0
Si16 Si+4 0.3427 0.42 0.6978 0.5 0.0
O42 O-2 0.408 0.611 0.42 0.5 0.0
O26 O-2 0.654 0.67 0.4503 1 0.0
O66 O-2 0.102 0.177 0.9 0.5 0.0
Al1 Al+3 -0.0021 0.2496 0.0001 0.5 0.0
O37 O-2 0.538 0.077 0.2887 1 0.0
Na8 Na+1 0 0 0.7988 0.2 0.0
O18 O-2 -0.006 0.317 0.0568 1 0.0
Cl1 Cl-1 0.3333 0.6667 0.292 0.5 0.0
O5 O-2 0.679 0.683 0.9452 1 0.0
O58 O-2 0.369 0.593 0.98 0.29 0.0
O25 O-2 -0.011 0.308 0.6565 1 0.0
O40 O-2 0.346 0.343 0.75 1 0.0
Na9 Na+1 0 0 0.7624 0.15 0.0
Ca10 Ca+2 0.3333 0.6667 0.6831 0.5 0.0
Si13 Si+4 0.3381 0.4188 0.5007 0.5 0.0
O19 O-2 0.012 0.669 0.4472 1 0.0
O13 O-2 0.335 0.327 0.0534 1 0.0
Ca4 Ca+2 0.5084 0.4886 0.6019 0.5 0.0
Al20 Al+3 0.0851 0.4098 0.6978 0.5 0.0
O52 O-2 0.617 0.408 0.429 0.55 0.0
O34 O-2 0.107 0.229 0.1978 1 0.0
Na1 Na+1 0.2206 0.439 0.3 0.646 0.0
O45 O-2 0.397 0.616 0.169 0.95 0.0
Na17 Na+1 0 0 0.1797 0.96 0.0
Na4 Na+1 0.0052 0.5014 0.0004 1 0.0
O9 O-2 0.362 0.347 0.3563 1 0.0
Na10 Na+1 -0.0016 0.4992 0.8023 0.5 0.0
Na15 Na+1 0 0 0.007 0.55 0.0
O12 O-2 0.006 0.669 0.554 1 0.0
Na13 Na+1 0.3333 0.6667 0.6831 0.5 0.0
Al8 Al+3 -0.001 0.2547 0.5998 0.5 0.0
Al14 Al+3 0.4053 0.0816 0.2977 0.5 0.0
Ca2 Ca+2 0.0072 0.5033 0.2013 0.5 0.0
Ca3 Ca+2 0.2194 0.4368 0.899 0.5 0.0
O2 O-2 0.452 0.226 0.9021 1 0.0
Si18 Si+4 0.6648 0.0818 0.2982 0.5 0.0
O46 O-2 0.3333 0.6667 0.245 0.43 0.0
O14 O-2 0.681 0.683 0.252 1 0.0
Cl2 Cl-1 0.3333 0.6667 0.906 0.2 0.0
S4 S+6 0.3333 0.6667 0.813 1 0.0
Ca8 Ca+2 -0.0016 0.4992 0.8023 0.5 0.0
Ca5 Ca+2 0 0 0.8591 0.15 0.0
O1 O-2 0.449 0.225 0.2972 1 0.0
Al9 Al+3 0.2519 0.2544 0.399 0.5 0.0
Na3 Na+1 0.0072 0.5033 0.2013 0.5 0.0
Al2 Al+3 0.252 0.2529 0.0007 0.5 0.0
O6 O-2 0.354 0.338 0.1583 1 0.0
S6 S+6 0.6667 0.3333 0.403 0.97 0.0
Na6 Na+1 0.5084 0.4886 0.6019 0.5 0.0
Si10 Si+4 0.2552 0.2554 0.6001 0.5 0.0
Ca13 Ca+2 0 0 0.9739 0.225 0.0
O8 O-2 -0.012 0.336 0.3513 1 0.0
Na7 Na+1 0 0 0.8591 0.15 0.0
Ca12 Ca+2 0.6667 0.3333 0.0843 1 0.0
Al12 Al+3 0.4091 0.0821 0.9007 0.5 0.0
Na14 Na+1 0.6667 0.3333 0.9171 0.5 0.0
O11 O-2 0.658 0.668 0.7524 1 0.0
Al16 Al+3 0.3427 0.42 0.6978 0.5 0.0
Si17 Si+4 0.6661 0.0811 0.9009 0.5 0.0
O32 O-2 0.251 0.129 0.61 1 0.0
O38 O-2 0.224 0.444 0.5005 1 0.0
O43 O-2 0.3333 0.6667 0.437 0.5 0.0
O63 O-2 0.08 0.07 0.458 0.33 0.0
Si5 Si+4 -0.002 0.2512 0.801 0.5 0.0
Si11 Si+4 0.4104 0.0869 0.0993 0.5 0.0
O28 O-2 0.113 0.227 0.8036 1 0.0
Si19 Si+4 0.0838 0.4062 0.5012 0.5 0.0
O59 O-2 0.661 0.409 0.588 0.17 0.0
Si3 Si+4 -0.0029 0.253 0.1989 0.5 0.0
Na16 Na+1 0 0 0.9739 0.225 0.0
O54 O-2 0.6667 0.3333 0.35 0.5 0.0
O70 O-2 0.274 0.641 0.59 0.33 0.0
O62 O-2 0 0 0.697 1 0.0
O7 O-2 0.008 0.687 0.9484 1 0.0
S3 S+6 0.3333 0.6667 0.127 0.5 0.0
Ca9 Ca+2 0.6667 0.3333 0.2792 0.5 0.0
O65 O-2 0 0 0.907 0.5 0.0
K2 K+1 0.4372 0.2203 0.5013 1 0.0
Na2 Na+1 0.0088 0.4948 0.3969 0.5 0.0
Al10 Al+3 0.2552 0.2554 0.6001 0.5 0.0
K3 K+1 0.2184 0.4375 0.1018 1 0.0
Na12 Na+1 0.3333 0.6667 0.5172 0.94 0.0
O30 O-2 0.466 0.538 0.4936 1 0.0
O55 O-2 0.6667 0.3333 0.46 0.43 0.0
O69 O-2 0.056 0.07 0.091 0.33 0.0
Al6 Al+3 -0.0023 0.2524 0.3994 0.5 0.0
S5 S+6 0.3333 0.6667 0.011 0.74 0.0
Al5 Al+3 -0.002 0.2512 0.801 0.5 0.0
O61 O-2 0.481 0.224 0.184 0.5 0.0
Ca6 Ca+2 0 0 0.7988 0.2 0.0
Na5 Na+1 0.2194 0.4368 0.899 0.5 0.0
O50 O-2 0.398 0.613 0.032 0.78 0.0
Ca1 Ca+2 0.0088 0.4948 0.3969 0.5 0.0
Ca11 Ca+2 0.6667 0.3333 0.9171 0.5 0.0
O68 O-2 0.076 0.035 0.291 0.17 0.0
Si4 Si+4 0.2529 0.2498 0.1989 0.5 0.0
S2 S+6 0.3333 0.6667 0.181 0.5 0.0
Al4 Al+3 0.2529 0.2498 0.1989 0.5 0.0
Na20 Na+1 0 0 0.5771 0.24 0.0
Si2 Si+4 0.252 0.2529 0.0007 0.5 0.0
Na19 Na+1 0 0 0.52 0.52 0.0
Si20 Si+4 0.0851 0.4098 0.6978 0.5 0.0
Si9 Si+4 0.2519 0.2544 0.399 0.5 0.0
